data_4102508
loop_
_publ_author_name
'Debabrata Mukherjee'
'Arkady Ellern'
'Aaron D. Sadow'

_publ_contact_author_address
;Department of Chemistry
1605 Gilman Hall
Iowa State University
Ames, IA 50011
;
_publ_contact_author_email sadow@iastate.edu
_publ_contact_author_fax 515-294-0105
_publ_contact_author_name 'Aaron D. Sadow'
_publ_contact_author_phone 515-2948069
_publ_section_title
;
 Conversion of a Zinc Disilazide to a Zinc Hydride Mediated by LiCl
;
_journal_name_full 'Journal of the American Chemical Society'
_journal_page_first 7582
_journal_page_last 7583
_journal_paper_doi 10.1021/ja102323g
_journal_volume 132
_journal_year 2010
_chemical_formula_sum 'C21 H30 B N3 O3 Zn'
_chemical_formula_weight 448.66
_chemical_melting_point 545
_chemical_name_common ToMZnH
_chemical_name_systematic 'tris(4,4-dimethyl-2-oxazolinyl)phenylborato hydridozinc'
_space_group_IT_number 14
_symmetry_cell_setting monoclinic
_symmetry_space_group_name_Hall '-P 2ybc'
_symmetry_space_group_name_H-M 'P 1 21/c 1'
_atom_sites_solution_hydrogens geom
_atom_sites_solution_primary direct
_atom_sites_solution_secondary difmap
_audit_creation_method SHELXL-97
_cell_angle_alpha 90.00
_cell_angle_beta 99.7840(10)
_cell_angle_gamma 90.00
_cell_formula_units_Z 4
_cell_length_a 10.6937(5)
_cell_length_b 13.4024(6)
_cell_length_c 15.9975(8)
_cell_measurement_reflns_used 9957
_cell_measurement_temperature 153(2)
_cell_measurement_theta_max 30.53
_cell_measurement_theta_min 2.46
_cell_volume 2259.43(18)
_computing_cell_refinement 'Bruker SAINT'
_computing_data_collection 'Bruker APEX2'
_computing_data_reduction 'Bruker SAINT'
_computing_molecular_graphics 'Bruker SHELXTL'
_computing_publication_material 'Bruker SHELXTL'
_computing_structure_refinement 'SHELXL-97 (Sheldrick, 2008)'
_computing_structure_solution 'SHELXS-97 (Sheldrick, 2008)'
_diffrn_ambient_temperature 153(2)
_diffrn_measured_fraction_theta_full 0.995
_diffrn_measured_fraction_theta_max 0.995
_diffrn_measurement_device_type 'Bruker APEX-II CCD'
_diffrn_measurement_method '\f and \w scans'
_diffrn_radiation_monochromator graphite
_diffrn_radiation_source 'fine-focus sealed tube'
_diffrn_radiation_type MoK\a
_diffrn_radiation_wavelength 0.71073
_diffrn_reflns_av_R_equivalents 0.0216
_diffrn_reflns_av_sigmaI/netI 0.0192
_diffrn_reflns_limit_h_max 15
_diffrn_reflns_limit_h_min -15
_diffrn_reflns_limit_k_max 19
_diffrn_reflns_limit_k_min -19
_diffrn_reflns_limit_l_max 22
_diffrn_reflns_limit_l_min -22
_diffrn_reflns_number 26650
_diffrn_reflns_theta_full 30.60
_diffrn_reflns_theta_max 30.60
_diffrn_reflns_theta_min 1.93
_exptl_absorpt_coefficient_mu 1.112
_exptl_absorpt_correction_T_max 0.8874
_exptl_absorpt_correction_T_min 0.7243
_exptl_absorpt_correction_type multi-scan
_exptl_absorpt_process_details 'Bruker SADABS'
_exptl_crystal_colour colourless
_exptl_crystal_density_diffrn 1.319
_exptl_crystal_density_method 'not measured'
_exptl_crystal_description block
_exptl_crystal_F_000 944
_exptl_crystal_size_max 0.31
_exptl_crystal_size_mid 0.28
_exptl_crystal_size_min 0.11
_refine_diff_density_max 0.408
_refine_diff_density_min -0.494
_refine_diff_density_rms 0.050
_refine_ls_extinction_method none
_refine_ls_goodness_of_fit_ref 1.024
_refine_ls_hydrogen_treatment mixed
_refine_ls_matrix_type full
_refine_ls_number_parameters 271
_refine_ls_number_reflns 6930
_refine_ls_number_restraints 0
_refine_ls_restrained_S_all 1.024
_refine_ls_R_factor_all 0.0329
_refine_ls_R_factor_gt 0.0264
_refine_ls_shift/su_max 0.002
_refine_ls_shift/su_mean 0.000
_refine_ls_structure_factor_coef Fsqd
_refine_ls_weighting_details 'calc w=1/[\s^2^(Fo^2^)+(0.0371P)^2^+0.6934P] where P=(Fo^2^+2Fc^2^)/3'
_refine_ls_weighting_scheme calc
_refine_ls_wR_factor_gt 0.0688
_refine_ls_wR_factor_ref 0.0722
_reflns_number_gt 5976
_reflns_number_total 6930
_reflns_threshold_expression >2sigma(I)
_cod_data_source_file ja102323g_si_004.cif
_cod_data_source_block ToMZnH
_cod_database_code 4102508

loop_
_symmetry_equiv_pos_as_xyz
'x, y, z'
'-x, y+1/2, -z+1/2'
'-x, -y, -z'
'x, -y-1/2, z-1/2'

loop_
_atom_site_label
_atom_site_type_symbol
_atom_site_fract_x
_atom_site_fract_y
_atom_site_fract_z
_atom_site_U_iso_or_equiv
_atom_site_adp_type
_atom_site_occupancy
_atom_site_symmetry_multiplicity
_atom_site_calc_flag
_atom_site_refinement_flags
Zn1 Zn 0.327304(12) 0.279573(9) 0.972253(8) 0.02144(5) Uani 1 1 d .
H1Z H 0.4648(15) 0.2743(11) 1.0172(10) 0.026 Uiso 1 1 d .
B1 B 0.04159(11) 0.28220(9) 0.88311(8) 0.0182(2) Uani 1 1 d .
C1 C 0.34039(13) 0.52621(9) 0.89970(8) 0.0305(3) Uani 1 1 d .
H1A H 0.2635 0.5449 0.9216 0.046 Uiso 1 1 calc R
H1B H 0.3777 0.5858 0.8783 0.046 Uiso 1 1 calc R
H1C H 0.4017 0.4963 0.9453 0.046 Uiso 1 1 calc R
C2 C 0.30677(11) 0.45104(8) 0.82793(7) 0.0216(2) Uani 1 1 d .
C3 C 0.42213(13) 0.42640(11) 0.78766(10) 0.0354(3) Uani 1 1 d .
H3A H 0.4904 0.4013 0.8313 0.053 Uiso 1 1 calc R
H3B H 0.4509 0.4867 0.7619 0.053 Uiso 1 1 calc R
H3C H 0.3994 0.3754 0.7439 0.053 Uiso 1 1 calc R
C4 C 0.19255(11) 0.48342(9) 0.76208(7) 0.0242(2) Uani 1 1 d .
H4A H 0.1778 0.5561 0.7656 0.029 Uiso 1 1 calc R
H4B H 0.2060 0.4669 0.7040 0.029 Uiso 1 1 calc R
C5 C 0.13532(10) 0.35632(8) 0.84040(6) 0.01768(19) Uani 1 1 d .
C6 C 0.25133(16) 0.46764(11) 1.12348(9) 0.0395(3) Uani 1 1 d .
H6A H 0.3401 0.4482 1.1254 0.059 Uiso 1 1 calc R
H6B H 0.2418 0.4995 1.1772 0.059 Uiso 1 1 calc R
H6C H 0.2261 0.5146 1.0767 0.059 Uiso 1 1 calc R
C7 C 0.16737(13) 0.37529(9) 1.10985(7) 0.0267(2) Uani 1 1 d .
C8 C 0.20812(17) 0.29764(11) 1.17846(9) 0.0405(3) Uani 1 1 d .
H8A H 0.1538 0.2386 1.1673 0.061 Uiso 1 1 calc R
H8B H 0.2002 0.3256 1.2339 0.061 Uiso 1 1 calc R
H8C H 0.2966 0.2787 1.1783 0.061 Uiso 1 1 calc R
C9 C 0.02570(14) 0.40083(11) 1.09977(8) 0.0343(3) Uani 1 1 d .
H9A H -0.0127 0.3691 1.1452 0.041 Uiso 1 1 calc R
H9B H 0.0133 0.4739 1.1021 0.041 Uiso 1 1 calc R
C10 C 0.06473(11) 0.32522(8) 0.98066(7) 0.0209(2) Uani 1 1 d .
C11 C 0.37104(13) 0.02538(11) 0.89375(10) 0.0378(3) Uani 1 1 d .
H11A H 0.3610 0.0487 0.8349 0.057 Uiso 1 1 calc R
H11B H 0.3867 -0.0467 0.8956 0.057 Uiso 1 1 calc R
H11C H 0.4429 0.0598 0.9279 0.057 Uiso 1 1 calc R
C12 C 0.25105(11) 0.04754(8) 0.92901(8) 0.0239(2) Uani 1 1 d .
C13 C 0.26301(17) 0.01363(13) 1.02071(10) 0.0445(4) Uani 1 1 d .
H13A H 0.3317 0.0506 1.0558 0.067 Uiso 1 1 calc R
H13B H 0.2820 -0.0579 1.0244 0.067 Uiso 1 1 calc R
H13C H 0.1831 0.0263 1.0410 0.067 Uiso 1 1 calc R
C14 C 0.13000(12) 0.00720(9) 0.87322(10) 0.0319(3) Uani 1 1 d .
H14A H 0.1483 -0.0158 0.8177 0.038 Uiso 1 1 calc R
H14B H 0.0943 -0.0492 0.9015 0.038 Uiso 1 1 calc R
C15 C 0.10990(10) 0.17275(8) 0.89140(7) 0.01914(19) Uani 1 1 d .
C16 C -0.10263(10) 0.27398(8) 0.83479(8) 0.0220(2) Uani 1 1 d .
C17 C -0.20236(12) 0.24904(10) 0.87741(10) 0.0314(3) Uani 1 1 d .
H17 H -0.1857 0.2424 0.9374 0.038 Uiso 1 1 calc R
C18 C -0.32549(13) 0.23376(11) 0.83417(12) 0.0408(3) Uani 1 1 d .
H18 H -0.3912 0.2171 0.8649 0.049 Uiso 1 1 calc R
C19 C -0.35235(13) 0.24266(11) 0.74699(12) 0.0408(4) Uani 1 1 d .
H19 H -0.4363 0.2325 0.7176 0.049 Uiso 1 1 calc R
C20 C -0.25605(13) 0.26644(9) 0.70292(10) 0.0341(3) Uani 1 1 d .
H20 H -0.2735 0.2723 0.6429 0.041 Uiso 1 1 calc R
C21 C -0.13326(12) 0.28180(8) 0.74656(8) 0.0257(2) Uani 1 1 d .
H21 H -0.0681 0.2981 0.7152 0.031 Uiso 1 1 calc R
N1 N 0.25609(9) 0.36021(7) 0.86407(6) 0.02056(18) Uani 1 1 d .
N2 N 0.17530(9) 0.33029(8) 1.02648(6) 0.02375(19) Uani 1 1 d .
N3 N 0.22532(9) 0.15614(7) 0.92570(6) 0.02140(18) Uani 1 1 d .
O1 O 0.08576(7) 0.42730(6) 0.78405(5) 0.02062(15) Uani 1 1 d .
O2 O -0.03106(8) 0.36177(7) 1.01698(6) 0.02915(19) Uani 1 1 d .
O3 O 0.04239(8) 0.09118(6) 0.86232(6) 0.02935(19) Uani 1 1 d .

loop_
_atom_site_aniso_label
_atom_site_aniso_U_11
_atom_site_aniso_U_22
_atom_site_aniso_U_33
_atom_site_aniso_U_23
_atom_site_aniso_U_13
_atom_site_aniso_U_12
Zn1 0.01852(7) 0.01966(7) 0.02405(7) -0.00167(5) -0.00237(5) 0.00089(5)
B1 0.0164(5) 0.0162(5) 0.0216(5) 0.0006(4) 0.0021(4) 0.0005(4)
C1 0.0333(6) 0.0239(5) 0.0312(6) -0.0014(5) -0.0028(5) -0.0046(5)
C2 0.0196(5) 0.0200(5) 0.0255(5) 0.0015(4) 0.0041(4) -0.0010(4)
C3 0.0258(6) 0.0351(7) 0.0484(8) 0.0005(6) 0.0154(6) -0.0016(5)
C4 0.0238(5) 0.0251(5) 0.0234(5) 0.0044(4) 0.0034(4) -0.0036(4)
C5 0.0196(5) 0.0161(4) 0.0171(4) -0.0019(3) 0.0022(4) 0.0013(4)
C6 0.0584(9) 0.0295(6) 0.0310(7) -0.0083(5) 0.0085(6) -0.0073(6)
C7 0.0398(7) 0.0224(5) 0.0184(5) -0.0015(4) 0.0064(5) 0.0025(5)
C8 0.0566(9) 0.0374(7) 0.0271(7) 0.0084(5) 0.0058(6) 0.0061(7)
C9 0.0449(8) 0.0333(6) 0.0273(6) -0.0042(5) 0.0130(5) 0.0081(6)
C10 0.0240(5) 0.0165(4) 0.0234(5) 0.0018(4) 0.0071(4) 0.0026(4)
C11 0.0292(6) 0.0354(7) 0.0474(8) -0.0120(6) 0.0028(6) 0.0091(5)
C12 0.0239(5) 0.0162(4) 0.0292(6) -0.0001(4) -0.0018(4) 0.0029(4)
C13 0.0493(9) 0.0427(8) 0.0387(8) 0.0178(6) -0.0005(6) 0.0003(7)
C14 0.0281(6) 0.0163(5) 0.0473(8) -0.0047(5) -0.0049(5) 0.0030(4)
C15 0.0201(5) 0.0162(4) 0.0205(5) -0.0008(4) 0.0020(4) -0.0003(4)
C16 0.0173(5) 0.0151(4) 0.0325(6) 0.0005(4) 0.0010(4) 0.0015(4)
C17 0.0219(6) 0.0288(6) 0.0437(7) 0.0015(5) 0.0062(5) -0.0011(5)
C18 0.0192(6) 0.0354(7) 0.0684(11) -0.0037(7) 0.0090(6) -0.0022(5)
C19 0.0191(6) 0.0277(6) 0.0699(11) -0.0082(7) -0.0083(6) 0.0033(5)
C20 0.0293(6) 0.0227(6) 0.0440(7) -0.0027(5) -0.0118(5) 0.0029(5)
C21 0.0229(5) 0.0184(5) 0.0331(6) -0.0003(4) -0.0031(4) -0.0001(4)
N1 0.0189(4) 0.0188(4) 0.0236(4) 0.0017(3) 0.0025(3) -0.0004(3)
N2 0.0278(5) 0.0244(5) 0.0186(4) -0.0037(4) 0.0029(4) 0.0029(4)
N3 0.0216(4) 0.0157(4) 0.0252(5) -0.0010(3) -0.0009(3) 0.0027(3)
O1 0.0196(4) 0.0190(3) 0.0221(4) 0.0033(3) 0.0003(3) -0.0006(3)
O2 0.0285(4) 0.0314(4) 0.0295(4) -0.0032(4) 0.0108(3) 0.0066(4)
O3 0.0223(4) 0.0162(4) 0.0454(5) -0.0046(3) -0.0060(4) 0.0008(3)

loop_
_atom_type_symbol
_atom_type_description
_atom_type_scat_dispersion_real
_atom_type_scat_dispersion_imag
_atom_type_scat_source
C C 0.0033 0.0016 'International Tables Vol C Tables 4.2.6.8 and 6.1.1.4'
H H 0.0000 0.0000 'International Tables Vol C Tables 4.2.6.8 and 6.1.1.4'
N N 0.0061 0.0033 'International Tables Vol C Tables 4.2.6.8 and 6.1.1.4'
O O 0.0106 0.0060 'International Tables Vol C Tables 4.2.6.8 and 6.1.1.4'
B B 0.0013 0.0007 'International Tables Vol C Tables 4.2.6.8 and 6.1.1.4'
Zn Zn 0.2839 1.4301 'International Tables Vol C Tables 4.2.6.8 and 6.1.1.4'

loop_
_geom_angle_atom_site_label_1
_geom_angle_atom_site_label_2
_geom_angle_atom_site_label_3
_geom_angle
N3 Zn1 N1 91.15(4)
N3 Zn1 N2 90.58(4)
N1 Zn1 N2 88.60(4)
N3 Zn1 H1Z 123.0(5)
N1 Zn1 H1Z 127.3(6)
N2 Zn1 H1Z 125.2(6)
C16 B1 C15 110.90(9)
C16 B1 C5 116.46(9)
C15 B1 C5 106.32(9)
C16 B1 C10 117.28(9)
C15 B1 C10 104.18(9)
C5 B1 C10 100.32(8)
C2 C1 H1A 109.5
C2 C1 H1B 109.5
H1A C1 H1B 109.5
C2 C1 H1C 109.5
H1A C1 H1C 109.5
H1B C1 H1C 109.5
N1 C2 C3 111.21(10)
N1 C2 C1 107.63(9)
C3 C2 C1 110.97(10)
N1 C2 C4 101.43(9)
C3 C2 C4 112.27(10)
C1 C2 C4 112.87(10)
C2 C3 H3A 109.5
C2 C3 H3B 109.5
H3A C3 H3B 109.5
C2 C3 H3C 109.5
H3A C3 H3C 109.5
H3B C3 H3C 109.5
O1 C4 C2 104.67(8)
O1 C4 H4A 110.8
C2 C4 H4A 110.8
O1 C4 H4B 110.8
C2 C4 H4B 110.8
H4A C4 H4B 108.9
N1 C5 O1 115.33(9)
N1 C5 B1 123.86(9)
O1 C5 B1 120.31(9)
C7 C6 H6A 109.5
C7 C6 H6B 109.5
H6A C6 H6B 109.5
C7 C6 H6C 109.5
H6A C6 H6C 109.5
H6B C6 H6C 109.5
N2 C7 C8 108.56(10)
N2 C7 C6 109.74(10)
C8 C7 C6 111.28(12)
N2 C7 C9 101.71(10)
C8 C7 C9 112.64(12)
C6 C7 C9 112.41(11)
C7 C8 H8A 109.5
C7 C8 H8B 109.5
H8A C8 H8B 109.5
C7 C8 H8C 109.5
H8A C8 H8C 109.5
H8B C8 H8C 109.5
O2 C9 C7 105.46(9)
O2 C9 H9A 110.6
C7 C9 H9A 110.6
O2 C9 H9B 110.6
C7 C9 H9B 110.6
H9A C9 H9B 108.8
N2 C10 O2 115.30(10)
N2 C10 B1 122.47(10)
O2 C10 B1 122.17(10)
C12 C11 H11A 109.5
C12 C11 H11B 109.5
H11A C11 H11B 109.5
C12 C11 H11C 109.5
H11A C11 H11C 109.5
H11B C11 H11C 109.5
N3 C12 C11 110.06(10)
N3 C12 C13 108.25(11)
C11 C12 C13 111.27(12)
N3 C12 C14 101.04(9)
C11 C12 C14 113.37(11)
C13 C12 C14 112.26(12)
C12 C13 H13A 109.5
C12 C13 H13B 109.5
H13A C13 H13B 109.5
C12 C13 H13C 109.5
H13A C13 H13C 109.5
H13B C13 H13C 109.5
O3 C14 C12 104.98(9)
O3 C14 H14A 110.8
C12 C14 H14A 110.8
O3 C14 H14B 110.8
C12 C14 H14B 110.8
H14A C14 H14B 108.8
N3 C15 O3 115.28(9)
N3 C15 B1 125.11(10)
O3 C15 B1 119.60(9)
C21 C16 C17 116.26(11)
C21 C16 B1 121.44(10)
C17 C16 B1 122.02(11)
C18 C17 C16 121.77(14)
C18 C17 H17 119.1
C16 C17 H17 119.1
C19 C18 C17 120.35(14)
C19 C18 H18 119.8
C17 C18 H18 119.8
C20 C19 C18 119.39(13)
C20 C19 H19 120.3
C18 C19 H19 120.3
C19 C20 C21 119.95(14)
C19 C20 H20 120.0
C21 C20 H20 120.0
C20 C21 C16 122.27(13)
C20 C21 H21 118.9
C16 C21 H21 118.9
C5 N1 C2 109.46(9)
C5 N1 Zn1 115.69(7)
C2 N1 Zn1 130.12(7)
C10 N2 C7 110.38(10)
C10 N2 Zn1 116.98(8)
C7 N2 Zn1 132.62(8)
C15 N3 C12 110.21(9)
C15 N3 Zn1 115.43(7)
C12 N3 Zn1 134.10(7)
C5 O1 C4 106.76(8)
C10 O2 C9 106.96(9)
C15 O3 C14 106.83(9)

loop_
_geom_bond_atom_site_label_1
_geom_bond_atom_site_label_2
_geom_bond_distance
Zn1 N3 2.0505(9)
Zn1 N1 2.0726(9)
Zn1 N2 2.0824(10)
Zn1 H1Z 1.525(16)
B1 C16 1.6072(16)
B1 C15 1.6341(16)
B1 C5 1.6404(16)
B1 C10 1.6425(17)
C1 C2 1.5239(17)
C1 H1A 0.9800
C1 H1B 0.9800
C1 H1C 0.9800
C2 N1 1.4887(14)
C2 C3 1.5218(17)
C2 C4 1.5338(16)
C3 H3A 0.9800
C3 H3B 0.9800
C3 H3C 0.9800
C4 O1 1.4594(13)
C4 H4A 0.9900
C4 H4B 0.9900
C5 N1 1.2837(14)
C5 O1 1.3551(13)
C6 C7 1.5229(19)
C6 H6A 0.9800
C6 H6B 0.9800
C6 H6C 0.9800
C7 N2 1.4792(14)
C7 C8 1.5216(18)
C7 C9 1.5347(19)
C8 H8A 0.9800
C8 H8B 0.9800
C8 H8C 0.9800
C9 O2 1.4572(16)
C9 H9A 0.9900
C9 H9B 0.9900
C10 N2 1.2826(15)
C10 O2 1.3524(13)
C11 C12 1.5162(18)
C11 H11A 0.9800
C11 H11B 0.9800
C11 H11C 0.9800
C12 N3 1.4806(14)
C12 C13 1.5203(19)
C12 C14 1.5401(17)
C13 H13A 0.9800
C13 H13B 0.9800
C13 H13C 0.9800
C14 O3 1.4558(14)
C14 H14A 0.9900
C14 H14B 0.9900
C15 N3 1.2821(14)
C15 O3 1.3484(13)
C16 C21 1.3978(18)
C16 C17 1.4003(17)
C17 C18 1.3945(19)
C17 H17 0.9500
C18 C19 1.380(3)
C18 H18 0.9500
C19 C20 1.381(2)
C19 H19 0.9500
C20 C21 1.3937(17)
C20 H20 0.9500
C21 H21 0.9500
